data_7058265
loop_
_publ_author_name
'Jiao, Jian'
'Wang, An'
'Chen, Min'
'Wang, Meng-Qi'
'Yang, Chun-Long'

_publ_section_title
;
 Novel 5-chloro-pyrazole derivatives containing a phenylhydrazone moiety
 as potent antifungal agents: synthesis, crystal structure, biological
 evaluation and a 3D-QSAR study
;
_journal_issue 16
_journal_name_full 'New Journal of Chemistry'
_journal_page_first 6350
_journal_paper_doi 10.1039/C9NJ00574A
_journal_volume 43
_journal_year 2019
_chemical_formula_moiety 'C12 H10 Cl F3 N4'
_chemical_formula_sum 'C12 H10 Cl F3 N4'
_chemical_formula_weight 302.69
_chemical_name_systematic (E)-5-chloro-1-methyl-4-((2-phenylhydrazono)methyl)-3-(trifluoromethyl)-1H-pyrazole
_space_group_crystal_system triclinic
_space_group_IT_number 2
_space_group_name_Hall '-P 1'
_space_group_name_H-M_alt 'P -1'
_symmetry_space_group_name_Hall '-P 1'
_symmetry_space_group_name_H-M 'P -1'
_atom_sites_solution_hydrogens geom
_audit_creation_method SHELXL-2014/7
_audit_update_record
;
2018-06-04 deposited with the CCDC.    2019-03-26 downloaded from the CCDC.
;
_cell_angle_alpha 89.951(4)
_cell_angle_beta 85.578(4)
_cell_angle_gamma 86.794(4)
_cell_formula_units_Z 4
_cell_length_a 9.1054(5)
_cell_length_b 9.5260(4)
_cell_length_c 15.0300(8)
_cell_measurement_reflns_used 2612
_cell_measurement_temperature 100.00(10)
_cell_measurement_theta_max 24.9810
_cell_measurement_theta_min 2.2480
_cell_volume 1297.75(11)
_computing_cell_refinement 'CrysAlisPro 1.171.38.43f (Rigaku OD, 2015)'
_computing_data_collection 'CrysAlisPro 1.171.38.43f (Rigaku OD, 2015)'
_computing_data_reduction 'CrysAlisPro 1.171.38.43f (Rigaku OD, 2015)'
_computing_molecular_graphics 'SHELXL-2014/7 (Sheldrick, 2014)'
_computing_publication_material 'SHELXL-2014/7 (Sheldrick, 2014)'
_computing_structure_refinement 'SHELXL-2014/7 (Sheldrick, 2014)'
_computing_structure_solution 'SHELXL-2014/7 (Sheldrick, 2014)'
_diffrn_ambient_temperature 100.00(10)
_diffrn_measured_fraction_theta_full 1.000
_diffrn_measured_fraction_theta_max 1.000
_diffrn_measurement_device_type 'SuperNova, Dual, Cu at zero, AtlasS2'
_diffrn_radiation_type MoK\a
_diffrn_radiation_wavelength 0.71073
_diffrn_reflns_av_R_equivalents 0.0615
_diffrn_reflns_av_unetI/netI 0.1068
_diffrn_reflns_Laue_measured_fraction_full 1.000
_diffrn_reflns_Laue_measured_fraction_max 1.000
_diffrn_reflns_limit_h_max 11
_diffrn_reflns_limit_h_min -10
_diffrn_reflns_limit_k_max 11
_diffrn_reflns_limit_k_min -11
_diffrn_reflns_limit_l_max 18
_diffrn_reflns_limit_l_min -17
_diffrn_reflns_number 11787
_diffrn_reflns_point_group_measured_fraction_full 1.000
_diffrn_reflns_point_group_measured_fraction_max 1.000
_diffrn_reflns_theta_full 25.242
_diffrn_reflns_theta_max 26.372
_diffrn_reflns_theta_min 2.141
_diffrn_source 'micro-focus sealed X-ray tube'
_exptl_absorpt_coefficient_mu 0.325
_exptl_absorpt_correction_T_max 1.00000
_exptl_absorpt_correction_T_min 0.77768
_exptl_absorpt_correction_type multi-scan
_exptl_absorpt_process_details
;
CrysAlisPro 1.171.38.43f (Rigaku Oxford Diffraction, 2015)
Empirical absorption correction using spherical harmonics,
 implemented in SCALE3 ABSPACK scaling algorithm.
;
_exptl_crystal_colour colourless
_exptl_crystal_density_diffrn 1.549
_exptl_crystal_description block
_exptl_crystal_F_000 616
_exptl_crystal_size_max 0.130
_exptl_crystal_size_mid 0.120
_exptl_crystal_size_min 0.110
_refine_diff_density_max 0.398
_refine_diff_density_min -0.419
_refine_diff_density_rms 0.081
_refine_ls_extinction_method none
_refine_ls_goodness_of_fit_ref 1.011
_refine_ls_hydrogen_treatment constr
_refine_ls_matrix_type full
_refine_ls_number_parameters 363
_refine_ls_number_reflns 5302
_refine_ls_number_restraints 0
_refine_ls_restrained_S_all 1.011
_refine_ls_R_factor_all 0.1077
_refine_ls_R_factor_gt 0.0646
_refine_ls_shift/su_max 0.000
_refine_ls_shift/su_mean 0.000
_refine_ls_structure_factor_coef Fsqd
_refine_ls_weighting_details 'w=1/[\s^2^(Fo^2^)+(0.0532P)^2^] where P=(Fo^2^+2Fc^2^)/3'
_refine_ls_weighting_scheme calc
_refine_ls_wR_factor_gt 0.1241
_refine_ls_wR_factor_ref 0.1498
_reflns_Friedel_coverage 0.000
_reflns_number_gt 3400
_reflns_number_total 5302
_reflns_threshold_expression 'I > 2\s(I)'
_cod_data_source_file c9nj00574a2.cif
_cod_data_source_block JJ0525-1
_cod_depositor_comments 'Adding full bibliography for 7058265.cif.'
_cod_database_code 7058265
_shelx_shelxl_version_number 2014/7
_shelx_space_group_comment
;
The symmetry employed for this shelxl refinement is uniquely defined
by the following loop, which should always be used as a source of
symmetry information in preference to the above space-group names.
They are only intended as comments.
;
_shelx_estimated_absorpt_t_min 0.959
_shelx_estimated_absorpt_t_max 0.965
_oxdiff_exptl_absorpt_empirical_full_min 0.780
_oxdiff_exptl_absorpt_empirical_full_max 1.493
_oxdiff_exptl_absorpt_empirical_details
;
Empirical correction (ABSPACK) includes:
- Absorption correction using spherical harmonics
- Frame scaling
;

loop_
_space_group_symop_operation_xyz
'x, y, z'
'-x, -y, -z'

loop_
_atom_site_label
_atom_site_type_symbol
_atom_site_fract_x
_atom_site_fract_y
_atom_site_fract_z
_atom_site_U_iso_or_equiv
_atom_site_adp_type
_atom_site_occupancy
_atom_site_site_symmetry_order
_atom_site_calc_flag
_atom_site_refinement_flags_posn
_atom_site_refinement_flags_adp
C1 C 1.2228(4) 0.3645(3) 0.4437(3) 0.0281(9) Uani 1 1 d . .
C2 C 1.0927(4) 0.3024(3) 0.4655(2) 0.0240(8) Uani 1 1 d . .
C3 C 1.0035(4) 0.3489(3) 0.3982(2) 0.0263(8) Uani 1 1 d . .
C4 C 0.8522(4) 0.3138(4) 0.3824(3) 0.0319(9) Uani 1 1 d . .
C5 C 1.3166(5) 0.5305(4) 0.3232(3) 0.0455(11) Uani 1 1 d . .
H5A H 1.3138 0.6200 0.3528 0.068 Uiso 1 1 calc R U
H5B H 1.2931 0.5440 0.2625 0.068 Uiso 1 1 calc R U
H5C H 1.4136 0.4858 0.3241 0.068 Uiso 1 1 calc R U
C6 C 1.0647(4) 0.2102(3) 0.5410(2) 0.0265(8) Uani 1 1 d . .
H6 H 1.1415 0.1823 0.5756 0.032 Uiso 1 1 calc R U
C7 C 0.7866(4) 0.0169(3) 0.6495(2) 0.0236(8) Uani 1 1 d . .
C8 C 0.7754(4) -0.0794(3) 0.7193(2) 0.0251(8) Uani 1 1 d . .
H8 H 0.8542 -0.0972 0.7543 0.030 Uiso 1 1 calc R U
C9 C 0.6471(4) -0.1482(3) 0.7361(2) 0.0280(8) Uani 1 1 d . .
H9 H 0.6403 -0.2125 0.7826 0.034 Uiso 1 1 calc R U
C10 C 0.5278(4) -0.1233(3) 0.6851(2) 0.0280(8) Uani 1 1 d . .
H10 H 0.4420 -0.1709 0.6965 0.034 Uiso 1 1 calc R U
C11 C 0.5392(4) -0.0261(4) 0.6167(2) 0.0271(8) Uani 1 1 d . .
H11 H 0.4595 -0.0078 0.5825 0.033 Uiso 1 1 calc R U
C12 C 0.6665(4) 0.0439(3) 0.5985(2) 0.0252(8) Uani 1 1 d . .
H12 H 0.6723 0.1090 0.5524 0.030 Uiso 1 1 calc R U
C13 C 0.3490(4) 0.2686(3) -0.0326(2) 0.0245(8) Uani 1 1 d . .
C14 C 0.2837(3) 0.3986(3) -0.0109(2) 0.0230(8) Uani 1 1 d . .
C15 C 0.3423(3) 0.4849(3) -0.0801(2) 0.0236(8) Uani 1 1 d . .
C16 C 0.3105(4) 0.6367(3) -0.0967(2) 0.0264(8) Uani 1 1 d . .
C17 C 0.5400(4) 0.1746(4) -0.1531(2) 0.0321(9) Uani 1 1 d . .
H17A H 0.5459 0.1919 -0.2162 0.048 Uiso 1 1 calc R U
H17B H 0.5043 0.0829 -0.1415 0.048 Uiso 1 1 calc R U
H17C H 0.6361 0.1794 -0.1316 0.048 Uiso 1 1 calc R U
C18 C 0.1810(4) 0.4305(3) 0.0665(2) 0.0254(8) Uani 1 1 d . .
H18 H 0.1541 0.3600 0.1063 0.030 Uiso 1 1 calc R U
C19 C -0.0321(4) 0.7179(3) 0.1642(2) 0.0255(8) Uani 1 1 d . .
C20 C -0.1450(4) 0.7403(4) 0.2310(2) 0.0263(8) Uani 1 1 d . .
H20 H -0.1744 0.6660 0.2672 0.032 Uiso 1 1 calc R U
C21 C -0.2139(4) 0.8725(4) 0.2441(3) 0.0304(9) Uani 1 1 d . .
H21 H -0.2899 0.8863 0.2888 0.036 Uiso 1 1 calc R U
C22 C -0.1706(4) 0.9846(4) 0.1913(3) 0.0319(9) Uani 1 1 d . .
H22 H -0.2175 1.0733 0.2002 0.038 Uiso 1 1 calc R U
C23 C -0.0570(4) 0.9631(4) 0.1252(2) 0.0305(9) Uani 1 1 d . .
H23 H -0.0273 1.0381 0.0898 0.037 Uiso 1 1 calc R U
C24 C 0.0127(4) 0.8320(3) 0.1114(2) 0.0281(8) Uani 1 1 d . .
H24 H 0.0893 0.8189 0.0670 0.034 Uiso 1 1 calc R U
Cl1 Cl 1.38254(9) 0.35289(9) 0.49617(7) 0.0348(3) Uani 1 1 d . .
Cl2 Cl 0.33096(10) 0.11277(8) 0.02110(6) 0.0304(2) Uani 1 1 d . .
F1 F 0.8389(2) 0.1766(2) 0.36912(15) 0.0381(6) Uani 1 1 d . .
F2 F 0.7530(2) 0.35120(19) 0.45006(14) 0.0329(5) Uani 1 1 d . .
F3 F 0.8038(2) 0.3800(2) 0.30998(16) 0.0511(6) Uani 1 1 d . .
F4 F 0.3421(2) 0.71912(19) -0.02882(14) 0.0328(5) Uani 1 1 d . .
F5 F 0.1684(2) 0.66862(18) -0.11018(14) 0.0302(5) Uani 1 1 d . .
F6 F 0.3902(2) 0.67963(19) -0.16907(14) 0.0357(5) Uani 1 1 d . .
N1 N 1.2088(3) 0.4417(3) 0.3693(2) 0.0314(7) Uani 1 1 d . .
N2 N 1.0738(3) 0.4336(3) 0.3396(2) 0.0322(7) Uani 1 1 d . .
N3 N 0.9361(3) 0.1669(3) 0.5605(2) 0.0261(7) Uani 1 1 d . .
N4 N 0.9173(3) 0.0821(3) 0.6321(2) 0.0311(7) Uani 1 1 d . .
H4 H 0.9871 0.0687 0.6671 0.037 Uiso 1 1 calc R U
N5 N 0.4394(3) 0.2801(3) -0.1079(2) 0.0252(7) Uani 1 1 d . .
N6 N 0.4359(3) 0.4136(3) -0.1381(2) 0.0263(7) Uani 1 1 d . .
N7 N 0.1283(3) 0.5573(3) 0.0787(2) 0.0251(7) Uani 1 1 d . .
N8 N 0.0342(3) 0.5846(3) 0.1511(2) 0.0283(7) Uani 1 1 d . .
H8A H 0.0154 0.5192 0.1890 0.034 Uiso 1 1 calc R U

loop_
_atom_site_aniso_label
_atom_site_aniso_U_11
_atom_site_aniso_U_22
_atom_site_aniso_U_33
_atom_site_aniso_U_23
_atom_site_aniso_U_13
_atom_site_aniso_U_12
C1 0.034(2) 0.0267(19) 0.023(2) -0.0009(16) -0.0017(17) -0.0028(15)
C2 0.028(2) 0.0239(18) 0.020(2) -0.0001(15) 0.0009(16) -0.0064(14)
C3 0.033(2) 0.0269(18) 0.019(2) 0.0007(15) -0.0033(17) -0.0041(14)
C4 0.038(2) 0.038(2) 0.020(2) 0.0077(17) -0.0052(18) -0.0010(16)
C5 0.055(3) 0.047(2) 0.035(3) 0.015(2) 0.004(2) -0.017(2)
C6 0.032(2) 0.0320(19) 0.017(2) 0.0045(15) -0.0056(16) -0.0056(15)
C7 0.029(2) 0.0242(18) 0.017(2) 0.0032(15) 0.0019(16) -0.0020(14)
C8 0.030(2) 0.0298(19) 0.016(2) 0.0048(15) -0.0038(16) 0.0003(14)
C9 0.039(2) 0.032(2) 0.013(2) 0.0055(15) 0.0009(17) -0.0011(15)
C10 0.030(2) 0.035(2) 0.018(2) -0.0005(16) 0.0040(17) -0.0062(15)
C11 0.026(2) 0.042(2) 0.014(2) 0.0031(16) -0.0046(16) 0.0003(15)
C12 0.029(2) 0.0297(19) 0.017(2) 0.0044(15) -0.0031(16) 0.0006(14)
C13 0.028(2) 0.0269(19) 0.019(2) 0.0070(15) -0.0055(16) 0.0004(14)
C14 0.0215(18) 0.0321(19) 0.016(2) 0.0022(15) -0.0054(15) -0.0003(14)
C15 0.0205(18) 0.0314(19) 0.019(2) 0.0042(15) -0.0006(15) -0.0015(14)
C16 0.026(2) 0.034(2) 0.019(2) 0.0070(16) 0.0001(16) -0.0028(14)
C17 0.040(2) 0.039(2) 0.015(2) -0.0020(17) 0.0009(17) 0.0089(16)
C18 0.029(2) 0.0289(19) 0.018(2) 0.0093(15) -0.0035(16) -0.0001(14)
C19 0.032(2) 0.0289(19) 0.016(2) 0.0035(15) -0.0057(16) -0.0009(14)
C20 0.029(2) 0.036(2) 0.014(2) 0.0041(15) -0.0040(16) -0.0002(15)
C21 0.029(2) 0.045(2) 0.017(2) 0.0001(17) -0.0018(16) 0.0059(16)
C22 0.044(2) 0.029(2) 0.022(2) -0.0001(17) -0.0113(19) 0.0079(16)
C23 0.041(2) 0.031(2) 0.019(2) 0.0059(16) -0.0051(18) 0.0028(16)
C24 0.032(2) 0.034(2) 0.019(2) 0.0028(16) -0.0044(17) -0.0010(15)
Cl1 0.0290(5) 0.0382(5) 0.0379(7) -0.0044(4) -0.0047(4) -0.0056(4)
Cl2 0.0388(5) 0.0287(5) 0.0233(6) 0.0077(4) -0.0035(4) 0.0039(4)
F1 0.0428(13) 0.0359(12) 0.0368(15) -0.0078(10) -0.0077(11) -0.0061(9)
F2 0.0289(11) 0.0388(12) 0.0303(14) 0.0020(10) -0.0010(10) 0.0021(8)
F3 0.0538(16) 0.0689(16) 0.0342(16) 0.0251(12) -0.0211(12) -0.0123(12)
F4 0.0398(12) 0.0303(11) 0.0293(14) 0.0004(9) -0.0054(10) -0.0079(9)
F5 0.0313(12) 0.0307(11) 0.0288(13) 0.0083(9) -0.0057(10) 0.0006(8)
F6 0.0431(13) 0.0366(12) 0.0262(14) 0.0145(9) 0.0071(10) -0.0062(9)
N1 0.0383(19) 0.0311(17) 0.025(2) 0.0048(14) 0.0014(15) -0.0092(13)
N2 0.0405(19) 0.0335(17) 0.023(2) 0.0082(14) -0.0041(15) -0.0070(13)
N3 0.0364(18) 0.0267(16) 0.0159(18) 0.0076(13) -0.0039(14) -0.0062(12)
N4 0.0325(18) 0.0398(18) 0.0228(19) 0.0146(14) -0.0087(14) -0.0093(13)
N5 0.0288(17) 0.0304(16) 0.0157(18) 0.0021(13) -0.0005(13) 0.0014(12)
N6 0.0301(17) 0.0300(16) 0.0186(18) 0.0051(13) -0.0025(14) -0.0010(12)
N7 0.0277(17) 0.0290(16) 0.0178(18) 0.0038(13) -0.0001(14) 0.0014(12)
N8 0.0368(18) 0.0266(16) 0.0200(19) 0.0091(13) 0.0033(14) 0.0038(12)

loop_
_atom_type_symbol
_atom_type_description
_atom_type_scat_dispersion_real
_atom_type_scat_dispersion_imag
_atom_type_scat_source
C C 0.0033 0.0016 'International Tables Vol C Tables 4.2.6.8 and 6.1.1.4'
H H 0.0000 0.0000 'International Tables Vol C Tables 4.2.6.8 and 6.1.1.4'
N N 0.0061 0.0033 'International Tables Vol C Tables 4.2.6.8 and 6.1.1.4'
F F 0.0171 0.0103 'International Tables Vol C Tables 4.2.6.8 and 6.1.1.4'
Cl Cl 0.1484 0.1585 'International Tables Vol C Tables 4.2.6.8 and 6.1.1.4'

loop_
_geom_angle_atom_site_label_1
_geom_angle_atom_site_label_2
_geom_angle_atom_site_label_3
_geom_angle
N1 C1 C2 108.8(3)
N1 C1 Cl1 122.1(3)
C2 C1 Cl1 129.1(3)
C1 C2 C3 103.2(3)
C1 C2 C6 125.3(3)
C3 C2 C6 131.5(3)
N2 C3 C2 112.2(3)
N2 C3 C4 118.1(3)
C2 C3 C4 129.6(3)
F1 C4 F2 105.9(3)
F1 C4 F3 106.4(3)
F2 C4 F3 105.5(3)
F1 C4 C3 113.3(3)
F2 C4 C3 113.3(3)
F3 C4 C3 111.8(3)
N1 C5 H5A 109.5
N1 C5 H5B 109.5
H5A C5 H5B 109.5
N1 C5 H5C 109.5
H5A C5 H5C 109.5
H5B C5 H5C 109.5
N3 C6 C2 120.8(3)
N3 C6 H6 119.6
C2 C6 H6 119.6
N4 C7 C12 121.7(3)
N4 C7 C8 118.9(3)
C12 C7 C8 119.4(3)
C9 C8 C7 119.7(3)
C9 C8 H8 120.2
C7 C8 H8 120.2
C8 C9 C10 121.3(3)
C8 C9 H9 119.3
C10 C9 H9 119.3
C11 C10 C9 118.6(3)
C11 C10 H10 120.7
C9 C10 H10 120.7
C12 C11 C10 121.2(3)
C12 C11 H11 119.4
C10 C11 H11 119.4
C11 C12 C7 119.8(3)
C11 C12 H12 120.1
C7 C12 H12 120.1
N5 C13 C14 108.7(3)
N5 C13 Cl2 121.8(2)
C14 C13 Cl2 129.5(3)
C13 C14 C15 102.9(3)
C13 C14 C18 125.5(3)
C15 C14 C18 131.6(3)
N6 C15 C14 112.4(3)
N6 C15 C16 118.1(3)
C14 C15 C16 129.5(3)
F6 C16 F5 106.7(3)
F6 C16 F4 106.4(3)
F5 C16 F4 106.0(3)
F6 C16 C15 111.1(3)
F5 C16 C15 113.2(3)
F4 C16 C15 113.0(3)
N5 C17 H17A 109.5
N5 C17 H17B 109.5
H17A C17 H17B 109.5
N5 C17 H17C 109.5
H17A C17 H17C 109.5
H17B C17 H17C 109.5
N7 C18 C14 118.9(3)
N7 C18 H18 120.5
C14 C18 H18 120.5
N8 C19 C20 119.6(3)
N8 C19 C24 121.3(3)
C20 C19 C24 119.0(3)
C21 C20 C19 120.3(3)
C21 C20 H20 119.8
C19 C20 H20 119.8
C20 C21 C22 120.6(3)
C20 C21 H21 119.7
C22 C21 H21 119.7
C23 C22 C21 119.3(3)
C23 C22 H22 120.3
C21 C22 H22 120.3
C24 C23 C22 120.7(4)
C24 C23 H23 119.6
C22 C23 H23 119.6
C23 C24 C19 120.0(3)
C23 C24 H24 120.0
C19 C24 H24 120.0
N2 N1 C1 111.3(3)
N2 N1 C5 120.2(3)
C1 N1 C5 128.4(3)
C3 N2 N1 104.4(3)
C6 N3 N4 117.8(3)
N3 N4 C7 120.4(3)
N3 N4 H4 119.8
C7 N4 H4 119.8
N6 N5 C13 111.1(3)
N6 N5 C17 119.4(3)
C13 N5 C17 129.4(3)
C15 N6 N5 104.9(3)
C18 N7 N8 117.9(3)
N7 N8 C19 120.0(3)
N7 N8 H8A 120.0
C19 N8 H8A 120.0

loop_
_geom_bond_atom_site_label_1
_geom_bond_atom_site_label_2
_geom_bond_distance
C1 N1 1.348(5)
C1 C2 1.371(5)
C1 Cl1 1.705(4)
C2 C3 1.402(5)
C2 C6 1.449(5)
C3 N2 1.344(4)
C3 C4 1.473(5)
C4 F1 1.336(4)
C4 F2 1.342(4)
C4 F3 1.348(4)
C5 N1 1.466(5)
C5 H5A 0.9600
C5 H5B 0.9600
C5 H5C 0.9600
C6 N3 1.276(4)
C6 H6 0.9300
C7 N4 1.380(4)
C7 C12 1.395(5)
C7 C8 1.395(5)
C8 C9 1.377(5)
C8 H8 0.9300
C9 C10 1.387(5)
C9 H9 0.9300
C10 C11 1.384(5)
C10 H10 0.9300
C11 C12 1.379(5)
C11 H11 0.9300
C12 H12 0.9300
C13 N5 1.355(4)
C13 C14 1.371(4)
C13 Cl2 1.699(3)
C14 C15 1.415(5)
C14 C18 1.456(5)
C15 N6 1.330(4)
C15 C16 1.484(5)
C16 F6 1.337(4)
C16 F5 1.343(4)
C16 F4 1.346(4)
C17 N5 1.454(4)
C17 H17A 0.9600
C17 H17B 0.9600
C17 H17C 0.9600
C18 N7 1.283(4)
C18 H18 0.9300
C19 N8 1.383(4)
C19 C20 1.388(5)
C19 C24 1.406(5)
C20 C21 1.382(4)
C20 H20 0.9300
C21 C22 1.387(5)
C21 H21 0.9300
C22 C23 1.385(5)
C22 H22 0.9300
C23 C24 1.378(4)
C23 H23 0.9300
C24 H24 0.9300
N1 N2 1.347(4)
N3 N4 1.352(4)
N4 H4 0.8600
N5 N6 1.350(4)
N7 N8 1.348(4)
N8 H8A 0.8600

loop_
_geom_hbond_atom_site_label_D
_geom_hbond_atom_site_label_H
_geom_hbond_atom_site_label_A
_geom_hbond_distance_DH
_geom_hbond_distance_HA
_geom_hbond_distance_DA
_geom_hbond_angle_DHA
_geom_hbond_site_symmetry_A
N8 H8A N2 0.86 2.49 3.213(4) 142.0 1_455
C17 H17C F4 0.96 2.62 3.199(4) 118.8 2_665
C17 H17C F4 0.96 2.62 3.199(4) 118.8 2_665
N8 H8A N2 0.86 2.49 3.213(4) 142.0 1_455

loop_
_geom_torsion_atom_site_label_1
_geom_torsion_atom_site_label_2
_geom_torsion_atom_site_label_3
_geom_torsion_atom_site_label_4
_geom_torsion
N1 C1 C2 C3 0.2(4)
Cl1 C1 C2 C3 -179.3(3)
N1 C1 C2 C6 179.5(3)
Cl1 C1 C2 C6 -0.1(5)
C1 C2 C3 N2 -0.1(4)
C6 C2 C3 N2 -179.3(3)
C1 C2 C3 C4 177.2(3)
C6 C2 C3 C4 -1.9(6)
N2 C3 C4 F1 117.6(4)
C2 C3 C4 F1 -59.6(5)
N2 C3 C4 F2 -121.7(3)
C2 C3 C4 F2 61.1(5)
N2 C3 C4 F3 -2.6(4)
C2 C3 C4 F3 -179.8(3)
C1 C2 C6 N3 173.9(3)
C3 C2 C6 N3 -7.1(6)
N4 C7 C8 C9 -178.4(3)
C12 C7 C8 C9 1.0(5)
C7 C8 C9 C10 -0.2(5)
C8 C9 C10 C11 -0.7(5)
C9 C10 C11 C12 0.7(5)
C10 C11 C12 C7 0.1(5)
N4 C7 C12 C11 178.4(3)
C8 C7 C12 C11 -1.0(5)
N5 C13 C14 C15 0.7(4)
Cl2 C13 C14 C15 179.8(3)
N5 C13 C14 C18 -178.9(3)
Cl2 C13 C14 C18 0.2(5)
C13 C14 C15 N6 -0.6(4)
C18 C14 C15 N6 178.9(3)
C13 C14 C15 C16 177.6(3)
C18 C14 C15 C16 -2.9(6)
N6 C15 C16 F6 -2.6(4)
C14 C15 C16 F6 179.3(3)
N6 C15 C16 F5 117.3(3)
C14 C15 C16 F5 -60.7(5)
N6 C15 C16 F4 -122.1(3)
C14 C15 C16 F4 59.8(5)
C13 C14 C18 N7 179.8(3)
C15 C14 C18 N7 0.4(5)
N8 C19 C20 C21 -179.0(3)
C24 C19 C20 C21 1.2(5)
C19 C20 C21 C22 -0.5(5)
C20 C21 C22 C23 -0.2(5)
C21 C22 C23 C24 0.3(5)
C22 C23 C24 C19 0.4(5)
N8 C19 C24 C23 179.1(3)
C20 C19 C24 C23 -1.1(5)
C2 C1 N1 N2 -0.3(4)
Cl1 C1 N1 N2 179.3(2)
C2 C1 N1 C5 177.5(3)
Cl1 C1 N1 C5 -2.9(5)
C2 C3 N2 N1 -0.1(4)
C4 C3 N2 N1 -177.7(3)
C1 N1 N2 C3 0.2(4)
C5 N1 N2 C3 -177.8(3)
C2 C6 N3 N4 -179.5(3)
C6 N3 N4 C7 -171.2(3)
C12 C7 N4 N3 -5.0(5)
C8 C7 N4 N3 174.4(3)
C14 C13 N5 N6 -0.6(4)
Cl2 C13 N5 N6 -179.8(2)
C14 C13 N5 C17 175.1(3)
Cl2 C13 N5 C17 -4.1(5)
C14 C15 N6 N5 0.2(4)
C16 C15 N6 N5 -178.1(3)
C13 N5 N6 C15 0.2(4)
C17 N5 N6 C15 -175.9(3)
C14 C18 N7 N8 -179.6(3)
C18 N7 N8 C19 -176.2(3)
C20 C19 N8 N7 170.4(3)
C24 C19 N8 N7 -9.8(5)
